data_7123702
loop_
_publ_author_name
'Cai, Junkai'
'Zhao, Liang'
'Wei, Jianwei'
'He, Cheng'
'Long, Saran'
'Duan, Chunying'

_publ_section_title
;
 Negatively charged metal-organic hosts with cobalt dithiolene species:
 Improving PET processes for light-driven proton reduction through
 host-guest electrostatic interactions
;
_journal_name_full 'Chemical Communications'
_journal_paper_doi 10.1039/C9CC03871J
_journal_year 2019
_chemical_formula_sum 'C38.5 H51 Co N5 O5 S4'
_chemical_formula_weight 851.01
_space_group_IT_number 2
_space_group_name_Hall '-P 1'
_space_group_name_H-M_alt 'P -1'
_symmetry_space_group_name_Hall '-P 1'
_symmetry_space_group_name_H-M 'P -1'
_atom_sites_solution_hydrogens geom
_atom_sites_solution_primary direct
_atom_sites_solution_secondary difmap
_audit_creation_method SHELXL-97
_audit_update_record
;
2019-05-15 deposited with the CCDC.    2019-06-21 downloaded from the CCDC.
;
_cell_angle_alpha 69.3587(13)
_cell_angle_beta 88.5929(14)
_cell_angle_gamma 75.5745(15)
_cell_formula_units_Z 2
_cell_length_a 10.9909(6)
_cell_length_b 12.8403(7)
_cell_length_c 17.7740(9)
_cell_measurement_temperature 220(2)
_cell_volume 2267.8(2)
_computing_structure_refinement 'SHELXL-97 (Sheldrick, 1997)'
_computing_structure_solution 'SHELXS-97 (Sheldrick, 1990)'
_diffrn_ambient_temperature 220(2)
_diffrn_measured_fraction_theta_full 0.989
_diffrn_measured_fraction_theta_max 0.989
_diffrn_radiation_monochromator graphite
_diffrn_radiation_source 'fine-focus sealed tube'
_diffrn_radiation_type MoK\a
_diffrn_radiation_wavelength 0.71073
_diffrn_reflns_av_R_equivalents 0.0448
_diffrn_reflns_av_sigmaI/netI 0.0276
_diffrn_reflns_limit_h_max 13
_diffrn_reflns_limit_h_min -13
_diffrn_reflns_limit_k_max 15
_diffrn_reflns_limit_k_min -15
_diffrn_reflns_limit_l_max 21
_diffrn_reflns_limit_l_min -21
_diffrn_reflns_number 52527
_diffrn_reflns_theta_full 25.00
_diffrn_reflns_theta_max 25.00
_diffrn_reflns_theta_min 2.35
_exptl_absorpt_coefficient_mu 0.606
_exptl_crystal_density_diffrn 1.246
_exptl_crystal_density_method 'not measured'
_exptl_crystal_F_000 896
_refine_diff_density_max 0.828
_refine_diff_density_min -0.522
_refine_diff_density_rms 0.091
_refine_ls_extinction_method none
_refine_ls_goodness_of_fit_ref 1.045
_refine_ls_hydrogen_treatment mixed
_refine_ls_matrix_type full
_refine_ls_number_parameters 544
_refine_ls_number_reflns 7890
_refine_ls_number_restraints 0
_refine_ls_restrained_S_all 1.045
_refine_ls_R_factor_all 0.0950
_refine_ls_R_factor_gt 0.0748
_refine_ls_shift/su_max 0.000
_refine_ls_shift/su_mean 0.000
_refine_ls_structure_factor_coef Fsqd
_refine_ls_weighting_details 'calc w=1/[\s^2^(Fo^2^)+(0.0712P)^2^+8.7720P] where P=(Fo^2^+2Fc^2^)/3'
_refine_ls_weighting_scheme calc
_refine_ls_wR_factor_gt 0.1877
_refine_ls_wR_factor_ref 0.1992
_reflns_number_gt 6472
_reflns_number_total 7890
_reflns_threshold_expression >2sigma(I)
_cod_data_source_file c9cc03871j2.cif
_cod_data_source_block 1
_cod_original_formula_sum 'C38.50 H51 Co N5 O5 S4'
_cod_database_code 7123702

loop_
_symmetry_equiv_pos_as_xyz
'x, y, z'
'-x, -y, -z'

loop_
_atom_site_label
_atom_site_type_symbol
_atom_site_fract_x
_atom_site_fract_y
_atom_site_fract_z
_atom_site_U_iso_or_equiv
_atom_site_adp_type
_atom_site_occupancy
_atom_site_symmetry_multiplicity
_atom_site_calc_flag
_atom_site_refinement_flags
_atom_site_disorder_assembly
_atom_site_disorder_group
Co1 Co 0.25119(5) 1.07765(5) -0.34892(3) 0.0359(2) Uani 1 1 d . . .
S1 S 0.35045(10) 0.94892(9) -0.23854(6) 0.0348(3) Uani 1 1 d . . .
S2 S 0.36823(13) 0.99320(11) -0.42095(7) 0.0487(3) Uani 1 1 d . . .
S3 S -0.14449(13) 0.80158(12) 0.45855(7) 0.0516(3) Uani 1 1 d . . .
S4 S -0.14011(10) 0.83229(10) 0.27731(6) 0.0376(3) Uani 1 1 d . . .
O1 O 0.6248(3) 0.7216(3) -0.0824(2) 0.0576(9) Uani 1 1 d . . .
O2 O 0.0870(4) 0.5660(3) 0.2177(2) 0.0573(9) Uani 1 1 d . . .
N1 N 0.4288(3) 0.6979(3) -0.0939(2) 0.0340(8) Uani 1 1 d . . .
H1A H 0.3726 0.6961 -0.1267 0.041 Uiso 1 1 calc R . .
N2 N 0.1056(4) 0.7473(3) 0.1869(2) 0.0452(9) Uani 1 1 d . . .
H2A H 0.1018 0.8030 0.2046 0.054 Uiso 1 1 calc R . .
C1 C 0.4628(4) 0.8491(4) -0.2685(3) 0.0358(9) Uani 1 1 d . . .
C2 C 0.4726(4) 0.8724(4) -0.3510(3) 0.0427(10) Uani 1 1 d . . .
C3 C 0.5685(5) 0.8011(5) -0.3774(3) 0.0572(14) Uani 1 1 d . . .
H3A H 0.5769 0.8172 -0.4329 0.069 Uiso 1 1 calc R . .
C4 C 0.6505(6) 0.7074(5) -0.3218(4) 0.0623(15) Uani 1 1 d . . .
H4A H 0.7158 0.6606 -0.3396 0.075 Uiso 1 1 calc R . .
C5 C 0.6378(5) 0.6819(4) -0.2409(3) 0.0497(12) Uani 1 1 d . . .
H5A H 0.6934 0.6169 -0.2036 0.060 Uiso 1 1 calc R . .
C6 C 0.5426(4) 0.7518(4) -0.2132(3) 0.0359(9) Uani 1 1 d . . .
C7 C 0.5367(4) 0.7230(3) -0.1241(3) 0.0369(9) Uani 1 1 d . . .
C8 C 0.4023(4) 0.6743(3) -0.0118(2) 0.0322(8) Uani 1 1 d . . .
C9 C 0.4883(4) 0.6007(4) 0.0490(3) 0.0389(10) Uani 1 1 d . . .
H9A H 0.5671 0.5632 0.0370 0.047 Uiso 1 1 calc R . .
C10 C 0.4610(4) 0.5801(4) 0.1296(3) 0.0441(11) Uani 1 1 d . . .
H10A H 0.5223 0.5300 0.1711 0.053 Uiso 1 1 calc R . .
C11 C 0.3470(5) 0.6315(4) 0.1485(3) 0.0444(11) Uani 1 1 d . . .
H11A H 0.3300 0.6161 0.2029 0.053 Uiso 1 1 calc R . .
C12 C 0.2540(4) 0.7075(3) 0.0879(2) 0.0328(9) Uani 1 1 d . . .
C13 C 0.2812(4) 0.7310(3) 0.0054(2) 0.0303(8) Uani 1 1 d . . .
C14 C 0.1895(4) 0.8127(4) -0.0560(3) 0.0374(9) Uani 1 1 d . . .
H14A H 0.2067 0.8294 -0.1105 0.045 Uiso 1 1 calc R . .
C15 C 0.0763(4) 0.8673(4) -0.0363(3) 0.0450(11) Uani 1 1 d . . .
H15A H 0.0169 0.9217 -0.0774 0.054 Uiso 1 1 calc R . .
C16 C 0.0485(5) 0.8426(4) 0.0443(3) 0.0470(11) Uani 1 1 d . . .
H16A H -0.0300 0.8798 0.0569 0.056 Uiso 1 1 calc R . .
C17 C 0.1343(4) 0.7650(4) 0.1050(3) 0.0391(10) Uani 1 1 d . . .
C18 C 0.0844(4) 0.6487(4) 0.2376(3) 0.0418(10) Uani 1 1 d . . .
C19 C 0.0672(4) 0.6428(4) 0.3232(3) 0.0417(10) Uani 1 1 d . . .
C20 C 0.1529(6) 0.5538(5) 0.3814(4) 0.0679(16) Uani 1 1 d . . .
H20A H 0.2154 0.5019 0.3659 0.081 Uiso 1 1 calc R . .
C21 C 0.1468(7) 0.5413(6) 0.4617(4) 0.084(2) Uani 1 1 d . . .
H21A H 0.2052 0.4810 0.5005 0.100 Uiso 1 1 calc R . .
C22 C 0.0560(6) 0.6165(5) 0.4852(3) 0.0720(18) Uani 1 1 d . . .
H22A H 0.0522 0.6074 0.5399 0.086 Uiso 1 1 calc R . .
C23 C -0.0298(5) 0.7053(4) 0.4285(3) 0.0464(11) Uani 1 1 d . . .
C24 C -0.0261(4) 0.7193(4) 0.3462(3) 0.0375(9) Uani 1 1 d . . .
O51 O 0.2510(4) 0.6597(4) -0.1897(3) 0.0750(12) Uani 1 1 d . . .
N51 N 0.1759(12) 0.6931(11) -0.3148(5) 0.176(5) Uani 1 1 d . . .
C51 C 0.2376(9) 0.7073(8) -0.2603(5) 0.110(3) Uani 1 1 d . . .
H51A H 0.2795 0.7661 -0.2802 0.132 Uiso 1 1 calc R . .
C53 C 0.118(2) 0.5836(15) -0.2940(7) 0.297(15) Uani 1 1 d . . .
H53A H 0.1151 0.5494 -0.2361 0.446 Uiso 1 1 calc R . .
H53B H 0.1711 0.5274 -0.3137 0.446 Uiso 1 1 calc R . .
H53C H 0.0340 0.6080 -0.3196 0.446 Uiso 1 1 calc R . .
C52 C 0.182(2) 0.7558(16) -0.4017(7) 0.323(16) Uani 1 1 d . . .
H52A H 0.2157 0.8216 -0.4088 0.485 Uiso 1 1 calc R . .
H52B H 0.0984 0.7822 -0.4284 0.485 Uiso 1 1 calc R . .
H52C H 0.2367 0.7049 -0.4250 0.485 Uiso 1 1 calc R . .
O61 O 0.1424(6) 0.9336(6) 0.2259(4) 0.116(2) Uani 1 1 d . . .
N61 N 0.1903(8) 0.9886(7) 0.3245(4) 0.118(3) Uani 1 1 d . . .
C61 C 0.1247(10) 0.9454(9) 0.2901(6) 0.123(4) Uani 1 1 d . . .
H61A H 0.0568 0.9210 0.3175 0.148 Uiso 1 1 calc R . .
C62 C 0.158(2) 1.008(2) 0.3993(10) 0.338(17) Uani 1 1 d . . .
H62A H 0.0874 0.9770 0.4202 0.507 Uiso 1 1 calc R . .
H62B H 0.1358 1.0903 0.3890 0.507 Uiso 1 1 calc R . .
H62C H 0.2300 0.9705 0.4385 0.507 Uiso 1 1 calc R . .
C63 C 0.2914(12) 1.0316(12) 0.2874(9) 0.193(7) Uani 1 1 d . . .
H63A H 0.3062 1.0149 0.2383 0.289 Uiso 1 1 calc R . .
H63B H 0.3666 0.9951 0.3239 0.289 Uiso 1 1 calc R . .
H63C H 0.2710 1.1142 0.2746 0.289 Uiso 1 1 calc R . .
N41 N 0.0000 1.5000 0.0000 0.0510(15) Uani 1 2 d S . .
C42 C 0.0629(7) 1.3182(6) 0.1267(5) 0.096(3) Uani 1 1 d . . .
C44 C -0.1498(7) 1.6124(7) 0.0731(5) 0.088(2) Uani 1 1 d . . .
C41 C -0.0330(10) 1.3916(10) 0.0391(8) 0.061(3) Uani 0.50 1 d P . 1
C43 C -0.0008(10) 1.5811(10) 0.0405(7) 0.057(3) Uani 0.50 1 d P . 1
C41' C 0.0895(10) 1.4363(10) 0.0824(7) 0.058(3) Uani 0.50 1 d P . 2
C43' C -0.1399(8) 1.5213(9) 0.0329(6) 0.049(2) Uani 0.50 1 d P . 2
N31 N 0.5000 1.0000 0.0000 0.0584(18) Uani 1 2 d S . .
C32 C 0.7168(8) 0.9792(9) -0.0554(8) 0.142(4) Uani 1 1 d . . .
C34 C 0.5993(10) 0.8400(9) 0.1328(6) 0.123(3) Uani 1 1 d . . .
C31 C 0.6178(10) 1.0344(10) 0.0060(9) 0.065(3) Uani 0.50 1 d P . 1
C33 C 0.5334(10) 0.8604(8) 0.0577(7) 0.051(2) Uani 0.50 1 d P . 1
C31' C 0.5862(15) 0.9435(12) -0.0582(9) 0.081(4) Uani 0.50 1 d P . 2
C33' C 0.5607(13) 0.9905(10) 0.0679(8) 0.070(4) Uani 0.50 1 d P . 2
O1W O 0.474(3) 0.291(2) -0.439(2) 0.167(15) Uani 0.25 1 d P A 1
O2W O 0.512(5) 0.433(6) -0.370(2) 0.32(4) Uani 0.25 1 d P B 1
O201 O 0.480(2) 0.347(2) -0.3873(14) 0.191(10) Uani 0.50 1 d P C 2
C201 C 0.383(4) 0.397(4) -0.337(2) 0.29(3) Uani 0.50 1 d P C 2
H20B H 0.3156 0.3585 -0.3266 0.437 Uiso 0.50 1 calc PR C 2
H20C H 0.3482 0.4789 -0.3657 0.437 Uiso 0.50 1 calc PR C 2
H20D H 0.4241 0.3859 -0.2857 0.437 Uiso 0.50 1 calc PR C 2

loop_
_atom_site_aniso_label
_atom_site_aniso_U_11
_atom_site_aniso_U_22
_atom_site_aniso_U_33
_atom_site_aniso_U_23
_atom_site_aniso_U_13
_atom_site_aniso_U_12
Co1 0.0380(3) 0.0415(4) 0.0271(3) -0.0129(2) 0.0058(2) -0.0074(2)
S1 0.0367(5) 0.0371(6) 0.0293(5) -0.0153(4) 0.0050(4) -0.0024(4)
S2 0.0602(8) 0.0524(7) 0.0298(6) -0.0162(5) 0.0126(5) -0.0068(6)
S3 0.0603(8) 0.0586(8) 0.0270(6) -0.0157(5) 0.0006(5) 0.0010(6)
S4 0.0360(6) 0.0464(6) 0.0254(5) -0.0126(4) 0.0012(4) -0.0019(5)
O1 0.0398(18) 0.081(3) 0.056(2) -0.0232(19) -0.0018(16) -0.0250(18)
O2 0.082(3) 0.051(2) 0.053(2) -0.0293(17) 0.0154(18) -0.0269(19)
N1 0.0310(17) 0.0387(19) 0.0353(18) -0.0162(15) 0.0021(14) -0.0098(15)
N2 0.061(2) 0.039(2) 0.043(2) -0.0245(18) 0.0181(18) -0.0127(18)
C1 0.027(2) 0.036(2) 0.053(3) -0.023(2) 0.0107(18) -0.0122(17)
C2 0.045(3) 0.038(2) 0.050(3) -0.020(2) 0.015(2) -0.015(2)
C3 0.074(4) 0.050(3) 0.051(3) -0.026(2) 0.030(3) -0.013(3)
C4 0.073(4) 0.047(3) 0.073(4) -0.035(3) 0.039(3) -0.010(3)
C5 0.053(3) 0.037(2) 0.058(3) -0.018(2) 0.017(2) -0.009(2)
C6 0.034(2) 0.036(2) 0.043(2) -0.0205(19) 0.0076(18) -0.0099(18)
C7 0.035(2) 0.028(2) 0.047(2) -0.0158(18) 0.0020(19) -0.0047(17)
C8 0.030(2) 0.034(2) 0.036(2) -0.0151(17) 0.0005(16) -0.0084(16)
C9 0.036(2) 0.038(2) 0.042(2) -0.0158(19) 0.0032(18) -0.0061(18)
C10 0.043(3) 0.044(3) 0.039(2) -0.010(2) -0.0075(19) -0.005(2)
C11 0.057(3) 0.046(3) 0.034(2) -0.015(2) 0.003(2) -0.018(2)
C12 0.041(2) 0.0246(19) 0.035(2) -0.0129(16) 0.0013(17) -0.0098(17)
C13 0.032(2) 0.0218(18) 0.038(2) -0.0114(16) 0.0008(16) -0.0078(15)
C14 0.038(2) 0.036(2) 0.037(2) -0.0104(18) 0.0038(18) -0.0116(18)
C15 0.039(2) 0.036(2) 0.049(3) -0.009(2) 0.005(2) 0.0010(19)
C16 0.044(3) 0.038(2) 0.055(3) -0.017(2) 0.012(2) -0.004(2)
C17 0.048(3) 0.032(2) 0.041(2) -0.0170(19) 0.0082(19) -0.0095(19)
C18 0.041(2) 0.040(2) 0.045(3) -0.019(2) 0.006(2) -0.0061(19)
C19 0.047(3) 0.040(2) 0.038(2) -0.0168(19) 0.0028(19) -0.007(2)
C20 0.074(4) 0.059(3) 0.056(3) -0.023(3) -0.010(3) 0.014(3)
C21 0.100(5) 0.069(4) 0.049(3) -0.009(3) -0.027(3) 0.023(4)
C22 0.094(5) 0.063(4) 0.036(3) -0.010(3) -0.019(3) 0.010(3)
C23 0.050(3) 0.044(3) 0.041(3) -0.015(2) 0.003(2) -0.006(2)
C24 0.035(2) 0.034(2) 0.042(2) -0.0110(18) -0.0012(18) -0.0092(18)
O51 0.069(3) 0.114(4) 0.061(3) -0.042(3) 0.001(2) -0.039(3)
N51 0.243(12) 0.228(12) 0.081(5) -0.038(6) -0.033(6) -0.127(10)
C51 0.138(8) 0.130(7) 0.090(6) -0.032(5) -0.017(5) -0.092(6)
C53 0.64(4) 0.29(2) 0.077(7) -0.045(10) 0.067(14) -0.34(3)
C52 0.63(4) 0.28(2) 0.086(8) 0.037(11) -0.107(16) -0.31(3)
O61 0.152(5) 0.142(5) 0.124(5) -0.093(4) 0.067(4) -0.102(5)
N61 0.161(7) 0.142(6) 0.099(5) -0.054(5) 0.010(5) -0.110(6)
C61 0.151(8) 0.176(9) 0.124(7) -0.097(7) 0.060(7) -0.127(8)
C62 0.53(4) 0.52(4) 0.197(17) -0.25(2) 0.13(2) -0.38(4)
C63 0.156(11) 0.175(12) 0.261(17) -0.038(12) -0.007(11) -0.124(10)
N41 0.035(3) 0.047(3) 0.076(4) -0.026(3) -0.010(3) -0.011(2)
C42 0.071(4) 0.073(4) 0.106(6) 0.010(4) 0.011(4) -0.016(4)
C44 0.079(4) 0.097(5) 0.090(5) -0.060(4) -0.016(4) 0.014(4)
C41 0.043(6) 0.055(6) 0.080(8) -0.011(6) 0.002(5) -0.020(5)
C43 0.050(6) 0.066(7) 0.065(7) -0.039(6) -0.006(5) -0.007(5)
C41' 0.043(5) 0.077(7) 0.056(6) -0.025(6) -0.016(5) -0.013(5)
C43' 0.029(5) 0.062(6) 0.058(6) -0.025(5) 0.001(4) -0.010(4)
N31 0.034(3) 0.055(4) 0.111(6) -0.057(4) 0.000(3) -0.014(3)
C32 0.060(5) 0.114(7) 0.228(13) -0.040(8) 0.053(6) -0.016(5)
C34 0.144(8) 0.127(8) 0.102(7) -0.057(6) -0.041(6) -0.012(6)
C31 0.041(6) 0.057(7) 0.102(10) -0.022(6) 0.000(6) -0.030(5)
C33 0.058(6) 0.035(5) 0.065(6) -0.022(5) -0.008(5) -0.011(4)
C31' 0.101(10) 0.067(8) 0.094(10) -0.058(8) 0.030(8) -0.013(7)
C33' 0.080(8) 0.045(6) 0.086(9) -0.028(6) -0.042(7) -0.004(6)
O1W 0.17(3) 0.086(17) 0.25(4) -0.07(2) -0.09(3) -0.005(17)
O2W 0.32(6) 0.53(10) 0.12(3) 0.02(4) -0.04(3) -0.35(7)
O201 0.20(2) 0.23(2) 0.167(18) -0.056(16) -0.065(15) -0.105(18)
C201 0.25(4) 0.27(5) 0.18(3) 0.15(3) -0.13(3) -0.10(4)

loop_
_atom_type_symbol
_atom_type_description
_atom_type_scat_dispersion_real
_atom_type_scat_dispersion_imag
_atom_type_scat_source
C C 0.0033 0.0016 'International Tables Vol C Tables 4.2.6.8 and 6.1.1.4'
H H 0.0000 0.0000 'International Tables Vol C Tables 4.2.6.8 and 6.1.1.4'
N N 0.0061 0.0033 'International Tables Vol C Tables 4.2.6.8 and 6.1.1.4'
O O 0.0106 0.0060 'International Tables Vol C Tables 4.2.6.8 and 6.1.1.4'
S S 0.1246 0.1234 'International Tables Vol C Tables 4.2.6.8 and 6.1.1.4'
Co Co 0.3494 0.9721 'International Tables Vol C Tables 4.2.6.8 and 6.1.1.4'

loop_
_geom_angle_atom_site_label_1
_geom_angle_atom_site_label_2
_geom_angle_atom_site_label_3
_geom_angle
_geom_angle_site_symmetry_1
_geom_angle_site_symmetry_3
S3 Co1 S2 88.30(5) 2_575 .
S3 Co1 S1 176.22(6) 2_575 .
S2 Co1 S1 91.42(5) . .
S3 Co1 S4 91.73(5) 2_575 2_575
S2 Co1 S4 177.17(6) . 2_575
S1 Co1 S4 88.73(4) . 2_575
C1 S1 Co1 105.68(16) . .
C2 S2 Co1 105.07(16) . .
C23 S3 Co1 105.30(17) . 2_575
C24 S4 Co1 105.12(16) . 2_575
C7 N1 C8 123.8(3) . .
C18 N2 C17 123.1(4) . .
C6 C1 C2 120.0(4) . .
C6 C1 S1 122.2(3) . .
C2 C1 S1 117.8(3) . .
C1 C2 C3 119.6(4) . .
C1 C2 S2 119.9(3) . .
C3 C2 S2 120.5(4) . .
C4 C3 C2 119.8(5) . .
C5 C4 C3 120.7(5) . .
C4 C5 C6 120.5(5) . .
C1 C6 C5 119.4(4) . .
C1 C6 C7 122.2(4) . .
C5 C6 C7 118.2(4) . .
O1 C7 N1 123.4(4) . .
O1 C7 C6 121.4(4) . .
N1 C7 C6 115.2(4) . .
C9 C8 N1 121.6(4) . .
C9 C8 C13 120.4(4) . .
N1 C8 C13 118.0(3) . .
C8 C9 C10 120.7(4) . .
C11 C10 C9 120.7(4) . .
C10 C11 C12 120.9(4) . .
C11 C12 C17 122.7(4) . .
C11 C12 C13 119.1(4) . .
C17 C12 C13 118.2(4) . .
C14 C13 C12 119.0(4) . .
C14 C13 C8 122.7(4) . .
C12 C13 C8 118.2(4) . .
C15 C14 C13 120.5(4) . .
C14 C15 C16 120.5(4) . .
C17 C16 C15 120.7(4) . .
C16 C17 C12 121.0(4) . .
C16 C17 N2 119.1(4) . .
C12 C17 N2 119.8(4) . .
O2 C18 N2 123.0(4) . .
O2 C18 C19 121.7(4) . .
N2 C18 C19 115.2(4) . .
C20 C19 C24 119.7(4) . .
C20 C19 C18 115.7(4) . .
C24 C19 C18 124.6(4) . .
C21 C20 C19 120.5(5) . .
C22 C21 C20 120.3(5) . .
C21 C22 C23 120.2(5) . .
C22 C23 C24 120.5(5) . .
C22 C23 S3 120.0(4) . .
C24 C23 S3 119.4(4) . .
C19 C24 C23 118.7(4) . .
C19 C24 S4 123.0(4) . .
C23 C24 S4 118.4(3) . .
C51 N51 C52 122.2(11) . .
C51 N51 C53 120.9(10) . .
C52 N51 C53 115.0(9) . .
O51 C51 N51 131.4(9) . .
C61 N61 C63 121.6(9) . .
C61 N61 C62 123.1(10) . .
C63 N61 C62 115.0(10) . .
O61 C61 N61 126.0(8) . .
C41 N41 C41 180.000(3) 2_585 .
C41 N41 C43 122.7(7) 2_585 2_585
C41 N41 C43 57.3(7) . 2_585
C41 N41 C43 57.3(7) 2_585 .
C41 N41 C43 122.7(7) . .
C43 N41 C43 180.0(6) 2_585 .
C41 N41 C41' 74.8(6) 2_585 2_585
C41 N41 C41' 105.2(6) . 2_585
C43 N41 C41' 70.2(6) 2_585 2_585
C43 N41 C41' 109.8(6) . 2_585
C41 N41 C41' 105.2(6) 2_585 .
C41 N41 C41' 74.8(6) . .
C43 N41 C41' 109.8(6) 2_585 .
C43 N41 C41' 70.2(6) . .
C41' N41 C41' 180.000(3) 2_585 .
C41 N41 C43' 110.9(6) 2_585 .
C41 N41 C43' 69.1(6) . .
C43 N41 C43' 104.0(6) 2_585 .
C43 N41 C43' 76.0(6) . .
C41' N41 C43' 77.5(5) 2_585 .
C41' N41 C43' 102.5(5) . .
C41 N41 C43' 69.1(6) 2_585 2_585
C41 N41 C43' 110.9(6) . 2_585
C43 N41 C43' 76.0(6) 2_585 2_585
C43 N41 C43' 104.0(6) . 2_585
C41' N41 C43' 102.5(5) 2_585 2_585
C41' N41 C43' 77.5(6) . 2_585
C43' N41 C43' 180.000(1) . 2_585
C41' C42 C41 69.5(6) . .
C43' C44 C43 70.7(6) . .
C43 C41 N41 61.5(7) 2_585 .
C43 C41 C42 128.4(9) 2_585 .
N41 C41 C42 107.2(7) . .
C41 C43 N41 61.1(6) 2_585 .
C41 C43 C44 127.3(9) 2_585 .
N41 C43 C44 106.4(7) . .
C42 C41' N41 108.6(7) . .
C42 C41' C43' 120.4(8) . 2_585
N41 C41' C43' 51.5(4) . 2_585
C44 C43' N41 106.8(6) . .
C44 C43' C41' 117.1(8) . 2_585
N41 C43' C41' 51.1(4) . 2_585
C33' N31 C33' 180.0(10) 2_675 .
C33' N31 C31 53.3(8) 2_675 2_675
C33' N31 C31 126.7(8) . 2_675
C33' N31 C31 126.7(8) 2_675 .
C33' N31 C31 53.3(8) . .
C31 N31 C31 180.0(12) 2_675 .
C33' N31 C31' 64.8(8) 2_675 .
C33' N31 C31' 115.2(8) . .
C31 N31 C31' 100.7(8) 2_675 .
C31 N31 C31' 79.3(8) . .
C33' N31 C31' 115.2(8) 2_675 2_675
C33' N31 C31' 64.8(8) . 2_675
C31 N31 C31' 79.3(8) 2_675 2_675
C31 N31 C31' 100.7(8) . 2_675
C31' N31 C31' 180.000(2) . 2_675
C33' N31 C33 74.2(6) 2_675 2_675
C33' N31 C33 105.8(6) . 2_675
C31 N31 C33 104.5(6) 2_675 2_675
C31 N31 C33 75.5(6) . 2_675
C31' N31 C33 100.7(6) . 2_675
C31' N31 C33 79.3(6) 2_675 2_675
C33' N31 C33 105.8(6) 2_675 .
C33' N31 C33 74.2(6) . .
C31 N31 C33 75.5(6) 2_675 .
C31 N31 C33 104.5(6) . .
C31' N31 C33 79.3(6) . .
C31' N31 C33 100.7(6) 2_675 .
C33 N31 C33 180.0(8) 2_675 .
C31' C32 C31 72.8(6) . .
C33 C34 C33' 67.6(6) . .
N31 C31 C32 104.5(8) . .
N31 C31 C33 56.6(5) . 2_675
C32 C31 C33 109.1(9) . 2_675
C34 C33 N31 110.6(7) . .
C34 C33 C31 137.1(9) . 2_675
N31 C33 C31 47.9(4) . 2_675
C33' C31' C32 135.0(10) 2_675 .
C33' C31' N31 49.2(6) 2_675 .
C32 C31' N31 103.4(8) . .
N31 C33' C31' 66.0(7) . 2_675
N31 C33' C34 107.6(7) . .
C31' C33' C34 115.1(11) 2_675 .

loop_
_geom_bond_atom_site_label_1
_geom_bond_atom_site_label_2
_geom_bond_distance
_geom_bond_site_symmetry_2
Co1 S3 2.1571(13) 2_575
Co1 S2 2.1616(12) .
Co1 S1 2.1660(12) .
Co1 S4 2.1692(12) 2_575
S1 C1 1.764(4) .
S2 C2 1.758(5) .
S3 C23 1.748(5) .
S3 Co1 2.1571(13) 2_575
S4 C24 1.758(4) .
S4 Co1 2.1692(12) 2_575
O1 C7 1.226(5) .
O2 C18 1.225(5) .
N1 C7 1.354(5) .
N1 C8 1.421(5) .
N2 C18 1.343(6) .
N2 C17 1.432(6) .
C1 C6 1.388(6) .
C1 C2 1.397(6) .
C2 C3 1.402(7) .
C3 C4 1.379(8) .
C4 C5 1.370(7) .
C5 C6 1.401(6) .
C6 C7 1.499(6) .
C8 C9 1.357(6) .
C8 C13 1.430(6) .
C9 C10 1.401(6) .
C10 C11 1.358(7) .
C11 C12 1.405(6) .
C12 C17 1.422(6) .
C12 C13 1.429(6) .
C13 C14 1.425(6) .
C14 C15 1.370(6) .
C15 C16 1.398(7) .
C16 C17 1.367(7) .
C18 C19 1.506(6) .
C19 C20 1.394(7) .
C19 C24 1.395(6) .
C20 C21 1.380(8) .
C21 C22 1.374(9) .
C22 C23 1.380(7) .
C23 C24 1.411(6) .
O51 C51 1.180(9) .
N51 C51 1.284(10) .
N51 C52 1.478(14) .
N51 C53 1.606(15) .
O61 C61 1.208(9) .
N61 C61 1.290(9) .
N61 C63 1.409(12) .
N61 C62 1.457(16) .
N41 C41 1.452(11) 2_585
N41 C41 1.452(11) .
N41 C43 1.457(10) 2_585
N41 C43 1.457(10) .
N41 C41' 1.615(10) 2_585
N41 C41' 1.615(10) .
N41 C43' 1.625(9) .
N41 C43' 1.625(9) 2_585
C42 C41' 1.540(14) .
C42 C41 1.725(14) .
C44 C43' 1.553(12) .
C44 C43 1.723(13) .
C41 C43 1.396(17) 2_585
C43 C41 1.396(17) 2_585
C41' C43' 2.027(16) 2_585
C43' C41' 2.027(16) 2_585
N31 C33' 1.346(11) 2_675
N31 C33' 1.346(11) .
N31 C31 1.485(10) 2_675
N31 C31 1.485(10) .
N31 C31' 1.622(12) .
N31 C31' 1.622(12) 2_675
N31 C33 1.671(10) 2_675
N31 C33 1.671(10) .
C32 C31' 1.618(18) .
C32 C31 1.726(17) .
C34 C33 1.444(13) .
C34 C33' 1.815(16) .
C31 C33 1.939(15) 2_675
C33 C31 1.939(15) 2_675
C31' C33' 1.608(19) 2_675
C33' C31' 1.608(19) 2_675
O201 C201 1.54(5) .
